data_7055706
loop_
_publ_author_name
'Altaf, Muhammad'
'Ahmad, Saeed'
'Kawde, Abdel-Nasser'
'Baig, Nadeem'
'Alawad, Abdullah'
'Altuwaijri, Saleh'
'Stoeckli-Evans, Helen'
'Isab, Anvarhusein A.'

_publ_section_title
;
 Synthesis, structural characterization, electrochemical behavior and
 anticancer activity of gold(iii) complexes of
 meso-1,2-di(1-naphthyl)-1,2-diaminoethane and tetraphenylporphyrin
;
_journal_issue 10
_journal_name_full 'New J. Chem.'
_journal_page_first 8288
_journal_paper_doi 10.1039/C6NJ00692B
_journal_volume 40
_journal_year 2016
_chemical_formula_moiety 'C22 H20 Au Cl2 N2 +, Cl -, 2(H2 O)'
_chemical_formula_sum 'C22 H24 Au Cl3 N2 O2'
_chemical_formula_weight 651.75
_chemical_name_systematic 1,2-Di(1-naphthyl)-1,2-ethanediaminogold(III)chloride.dihydrate
_chemical_properties_physical Light-sensitive
_space_group_crystal_system triclinic
_space_group_IT_number 2
_space_group_name_Hall '-P 1'
_space_group_name_H-M_alt 'P -1'
_symmetry_space_group_name_Hall '-P 1'
_symmetry_space_group_name_H-M 'P -1'
_atom_sites_solution_hydrogens mixed
_atom_sites_solution_primary direct
_atom_sites_solution_secondary difmap
_audit_creation_method SHELXL-2014/6
_audit_update_record
;
2016-01-16 deposited with the CCDC.
2016-08-01 downloaded from the CCDC.
;
_cell_angle_alpha 90.556(6)
_cell_angle_beta 107.977(5)
_cell_angle_gamma 97.243(5)
_cell_formula_units_Z 2
_cell_length_a 9.1800(6)
_cell_length_b 9.4741(6)
_cell_length_c 14.4358(10)
_cell_measurement_reflns_used 14487
_cell_measurement_temperature 203(2)
_cell_measurement_theta_max 26.66
_cell_measurement_theta_min 1.49
_cell_volume 1183.12(14)
_computing_cell_refinement 'X-Area (Stoe & Cie, 2009)'
_computing_data_collection 'X-Area (Stoe & Cie, 2009)'
_computing_data_reduction 'X-RED32 (Stoe & Cie, 2009)'
_computing_molecular_graphics 'PLATON (Spek, 2009) and Mercury (Macrae et al., 2008)'
_computing_publication_material
;
SHELXL-2014/6 (Sheldrick, 2015), PLATON (Spek, 2009) and
publcif (Westrip, 2010)
;
_computing_structure_refinement 'SHELXL-2014/6 (Sheldrick, 2015)'
_computing_structure_solution 'SHELXS-2014/6 (Sheldrick, 2008)'
_diffrn_ambient_temperature 203(2)
_diffrn_detector 'image plate (34 cm diameter)'
_diffrn_detector_type STOE
_diffrn_measured_fraction_theta_full 1.000
_diffrn_measured_fraction_theta_max 0.998
_diffrn_measurement_device '2-circle goniometer'
_diffrn_measurement_device_type 'STOE IPDS 2'
_diffrn_measurement_method '\f + \w scans'
_diffrn_radiation_monochromator 'plane graphite'
_diffrn_radiation_source 'fine-focus sealed tube'
_diffrn_radiation_type MoK\a
_diffrn_radiation_wavelength 0.71073
_diffrn_reflns_av_R_equivalents 0.0701
_diffrn_reflns_av_unetI/netI 0.0611
_diffrn_reflns_Laue_measured_fraction_full 1.000
_diffrn_reflns_Laue_measured_fraction_max 0.998
_diffrn_reflns_limit_h_max 11
_diffrn_reflns_limit_h_min -10
_diffrn_reflns_limit_k_max 11
_diffrn_reflns_limit_k_min -11
_diffrn_reflns_limit_l_max 17
_diffrn_reflns_limit_l_min -17
_diffrn_reflns_number 13452
_diffrn_reflns_point_group_measured_fraction_full 1.000
_diffrn_reflns_point_group_measured_fraction_max 0.998
_diffrn_reflns_theta_full 25.242
_diffrn_reflns_theta_max 26.206
_diffrn_reflns_theta_min 1.485
_diffrn_source 'sealed X-ray tube, 12 x 0.4 mm long-fine focus'
_exptl_absorpt_coefficient_mu 6.577
_exptl_absorpt_correction_T_max 1.000
_exptl_absorpt_correction_T_min 0.773
_exptl_absorpt_correction_type multi-scan
_exptl_absorpt_process_details '(MULABS; Spek, 2009)'
_exptl_crystal_colour golden_yellow
_exptl_crystal_density_diffrn 1.829
_exptl_crystal_description rod
_exptl_crystal_F_000 632
_exptl_crystal_preparation Luminescent
_exptl_crystal_recrystallization_method 'Re-crystallisation from solvent: water and methanol'
_exptl_crystal_size_max 0.20
_exptl_crystal_size_mid 0.10
_exptl_crystal_size_min 0.100
_refine_diff_density_max 1.586
_refine_diff_density_min -2.550
_refine_diff_density_rms 0.166
_refine_ls_extinction_method none
_refine_ls_goodness_of_fit_ref 0.990
_refine_ls_hydrogen_treatment mixed
_refine_ls_matrix_type full
_refine_ls_number_parameters 283
_refine_ls_number_reflns 4761
_refine_ls_number_restraints 6
_refine_ls_restrained_S_all 0.990
_refine_ls_R_factor_all 0.0483
_refine_ls_R_factor_gt 0.0390
_refine_ls_shift/su_max 0.003
_refine_ls_shift/su_mean 0.000
_refine_ls_structure_factor_coef Fsqd
_refine_ls_weighting_details 'w=1/[\s^2^(Fo^2^)+(0.0535P)^2^] where P=(Fo^2^+2Fc^2^)/3'
_refine_ls_weighting_scheme calc
_refine_ls_wR_factor_gt 0.0885
_refine_ls_wR_factor_ref 0.0910
_reflns_Friedel_coverage 0.000
_reflns_number_gt 4057
_reflns_number_total 4761
_reflns_threshold_expression 'I > 2\s(I)'
_cod_data_source_file c6nj00692b1.cif
_cod_data_source_block MA572
_cod_depositor_comments
;
The following automatic conversions were performed:

'_exptl_absorpt_correction_type' value 'Multi-scan' changed to
'multi-scan' according to
/usr/data/users/saulius/crontab/automatic-downloads/rss-feeds/RSC/lib/dictionaries/cif_core.dic
dictionary named 'cif_core.dic' version 2.4.2 from 2011-04-26.

Automatic conversion script
Id: cif_fix_values 4268 2015-11-12 08:31:59Z antanas 

 Adding full bibliography for 7055706.cif.
;
_cod_database_code 7055706
_shelx_space_group_comment
;
The symmetry employed for this shelxl refinement is uniquely defined
by the following loop, which should always be used as a source of
symmetry information in preference to the above space-group names.
They are only intended as comments.
;
_shelx_estimated_absorpt_t_min 0.353
_shelx_estimated_absorpt_t_max 0.559
_shelxl_version_number 2014/6

loop_
_space_group_symop_operation_xyz
'x, y, z'
'-x, -y, -z'

loop_
_atom_site_label
_atom_site_type_symbol
_atom_site_fract_x
_atom_site_fract_y
_atom_site_fract_z
_atom_site_U_iso_or_equiv
_atom_site_adp_type
_atom_site_occupancy
_atom_site_site_symmetry_order
_atom_site_calc_flag
_atom_site_refinement_flags_posn
_atom_site_refinement_flags_adp
Au1 Au 0.77287(3) 0.29699(2) 0.50210(2) 0.03334(9) Uani 1 1 d . .
Cl1 Cl 0.9186(2) 0.2515(2) 0.40631(14) 0.0550(4) Uani 1 1 d . .
Cl2 Cl 0.6613(2) 0.46741(18) 0.40580(13) 0.0483(4) Uani 1 1 d . .
N1 N 0.8640(6) 0.1497(5) 0.5966(4) 0.0353(11) Uani 1 1 d . .
H1A H 0.8225 0.0616 0.5703 0.042 Uiso 1 1 calc R U
H1B H 0.9667 0.1581 0.6075 0.042 Uiso 1 1 calc R U
N2 N 0.6519(6) 0.3255(6) 0.5955(4) 0.0361(11) Uani 1 1 d . .
H2A H 0.6912 0.4075 0.6316 0.043 Uiso 1 1 calc R U
H2B H 0.5524 0.3304 0.5619 0.043 Uiso 1 1 calc R U
C1 C 0.8317(7) 0.1703(6) 0.6913(4) 0.0333(12) Uani 1 1 d . .
H1 H 0.8345 0.0779 0.7228 0.040 Uiso 1 1 calc R U
C2 C 0.6627(7) 0.2023(6) 0.6604(5) 0.0350(13) Uani 1 1 d . .
H2 H 0.5992 0.1189 0.6190 0.042 Uiso 1 1 calc R U
C3 C 0.9511(6) 0.2798(6) 0.7617(5) 0.0313(12) Uani 1 1 d . .
C4 C 1.0345(7) 0.3888(6) 0.7279(5) 0.0359(13) Uani 1 1 d . .
H4 H 1.0188 0.3932 0.6605 0.043 Uiso 1 1 calc R U
C5 C 1.1423(7) 0.4928(7) 0.7925(5) 0.0399(14) Uani 1 1 d . .
H5 H 1.1958 0.5664 0.7676 0.048 Uiso 1 1 calc R U
C6 C 1.1697(8) 0.4877(7) 0.8909(6) 0.0464(16) Uani 1 1 d . .
H6 H 1.2409 0.5584 0.9332 0.056 Uiso 1 1 calc R U
C7 C 1.1219(10) 0.3654(9) 1.0316(6) 0.0547(19) Uani 1 1 d . .
H7 H 1.1959 0.4338 1.0742 0.066 Uiso 1 1 calc R U
C8 C 1.0491(10) 0.2608(9) 1.0688(6) 0.0548(19) Uani 1 1 d . .
H8 H 1.0711 0.2573 1.1367 0.066 Uiso 1 1 calc R U
C9 C 0.9391(9) 0.1557(8) 1.0064(5) 0.0480(17) Uani 1 1 d . .
H9 H 0.8882 0.0821 1.0329 0.058 Uiso 1 1 calc R U
C10 C 0.9064(8) 0.1608(7) 0.9074(5) 0.0420(15) Uani 1 1 d . .
H10 H 0.8332 0.0897 0.8668 0.050 Uiso 1 1 calc R U
C11 C 0.9802(7) 0.2708(6) 0.8641(5) 0.0326(12) Uani 1 1 d . .
C12 C 1.0912(8) 0.3763(7) 0.9296(5) 0.0389(14) Uani 1 1 d . .
C13 C 0.5922(7) 0.2232(7) 0.7401(5) 0.0366(13) Uani 1 1 d . .
C14 C 0.5882(8) 0.3565(7) 0.7775(5) 0.0403(14) Uani 1 1 d . .
H14 H 0.6357 0.4364 0.7546 0.048 Uiso 1 1 calc R U
C15 C 0.5163(9) 0.3782(9) 0.8481(6) 0.0538(18) Uani 1 1 d . .
H15 H 0.5134 0.4709 0.8706 0.065 Uiso 1 1 calc R U
C16 C 0.4500(9) 0.2614(10) 0.8842(6) 0.058(2) Uani 1 1 d . .
H16 H 0.4026 0.2750 0.9321 0.070 Uiso 1 1 calc R U
C17 C 0.3829(12) 0.0040(13) 0.8868(7) 0.081(3) Uani 1 1 d . .
H17 H 0.3318 0.0174 0.9328 0.098 Uiso 1 1 calc R U
C18 C 0.3896(15) -0.1352(12) 0.8545(7) 0.097(4) Uani 1 1 d . .
H18 H 0.3472 -0.2142 0.8811 0.117 Uiso 1 1 calc R U
C19 C 0.4578(13) -0.1547(10) 0.7845(7) 0.079(3) Uani 1 1 d . .
H19 H 0.4592 -0.2480 0.7623 0.095 Uiso 1 1 calc R U
C20 C 0.5249(9) -0.0416(8) 0.7452(6) 0.0512(18) Uani 1 1 d . .
H20 H 0.5725 -0.0587 0.6978 0.061 Uiso 1 1 calc R U
C21 C 0.5219(7) 0.1001(8) 0.7763(5) 0.0409(15) Uani 1 1 d . .
C22 C 0.4524(8) 0.1240(9) 0.8507(6) 0.0516(18) Uani 1 1 d . .
Cl3 Cl 0.33984(19) 0.14821(16) 0.46119(13) 0.0427(4) Uani 1 1 d . .
O1W O 0.2207(6) 0.3934(5) 0.3261(4) 0.0498(12) Uani 1 1 d D .
H1WA H 0.265(8) 0.338(8) 0.366(6) 0.075 Uiso 1 1 d D U
H1WB H 0.126(3) 0.379(10) 0.317(7) 0.075 Uiso 1 1 d D U
O2W O 0.1727(7) 0.1401(9) 0.6253(5) 0.0728(18) Uani 1 1 d D .
H2WA H 0.223(12) 0.122(11) 0.588(7) 0.109 Uiso 1 1 d D U
H2WB H 0.214(13) 0.219(7) 0.655(8) 0.109 Uiso 1 1 d D U

loop_
_atom_site_aniso_label
_atom_site_aniso_U_11
_atom_site_aniso_U_22
_atom_site_aniso_U_33
_atom_site_aniso_U_23
_atom_site_aniso_U_13
_atom_site_aniso_U_12
Au1 0.03237(13) 0.03315(13) 0.03524(13) 0.00480(8) 0.01431(9) -0.00258(8)
Cl1 0.0585(11) 0.0676(11) 0.0529(10) 0.0140(9) 0.0350(9) 0.0149(9)
Cl2 0.0575(10) 0.0469(9) 0.0460(9) 0.0161(7) 0.0214(8) 0.0124(8)
N1 0.036(3) 0.029(2) 0.041(3) 0.002(2) 0.016(2) -0.004(2)
N2 0.030(3) 0.036(3) 0.042(3) 0.007(2) 0.012(2) 0.000(2)
C1 0.033(3) 0.031(3) 0.035(3) 0.005(2) 0.012(3) 0.000(2)
C2 0.033(3) 0.029(3) 0.042(3) 0.005(2) 0.015(3) -0.007(2)
C3 0.024(3) 0.029(3) 0.041(3) 0.005(2) 0.010(2) 0.002(2)
C4 0.032(3) 0.034(3) 0.044(3) 0.006(3) 0.017(3) -0.001(2)
C5 0.032(3) 0.036(3) 0.049(4) 0.003(3) 0.013(3) -0.008(3)
C6 0.042(4) 0.041(3) 0.055(4) -0.002(3) 0.017(3) -0.005(3)
C7 0.056(5) 0.062(5) 0.043(4) -0.008(3) 0.016(4) -0.005(4)
C8 0.056(5) 0.073(5) 0.039(4) 0.004(4) 0.019(3) 0.014(4)
C9 0.047(4) 0.058(4) 0.050(4) 0.016(3) 0.028(3) 0.010(3)
C10 0.036(3) 0.046(4) 0.047(4) 0.009(3) 0.018(3) 0.003(3)
C11 0.025(3) 0.032(3) 0.042(3) 0.007(2) 0.012(3) 0.007(2)
C12 0.036(3) 0.036(3) 0.044(4) -0.002(3) 0.013(3) 0.002(3)
C13 0.026(3) 0.045(3) 0.038(3) 0.006(3) 0.012(3) -0.002(2)
C14 0.036(3) 0.046(3) 0.040(3) 0.009(3) 0.014(3) 0.002(3)
C15 0.050(4) 0.064(5) 0.056(4) 0.007(4) 0.024(4) 0.017(4)
C16 0.044(4) 0.083(6) 0.055(5) 0.003(4) 0.027(4) 0.004(4)
C17 0.075(6) 0.111(8) 0.053(5) 0.004(5) 0.031(5) -0.038(6)
C18 0.129(10) 0.090(7) 0.056(5) 0.009(5) 0.036(6) -0.063(7)
C19 0.107(8) 0.056(5) 0.059(5) 0.000(4) 0.023(5) -0.045(5)
C20 0.051(4) 0.048(4) 0.049(4) 0.010(3) 0.017(3) -0.015(3)
C21 0.028(3) 0.053(4) 0.037(3) 0.004(3) 0.010(3) -0.012(3)
C22 0.035(3) 0.073(5) 0.047(4) 0.004(4) 0.017(3) -0.009(3)
Cl3 0.0382(8) 0.0313(7) 0.0551(10) 0.0001(6) 0.0122(7) -0.0017(6)
O1W 0.049(3) 0.038(2) 0.059(3) 0.012(2) 0.012(3) 0.003(2)
O2W 0.042(3) 0.117(6) 0.066(4) 0.006(4) 0.022(3) 0.019(3)

loop_
_atom_type_symbol
_atom_type_description
_atom_type_scat_dispersion_real
_atom_type_scat_dispersion_imag
_atom_type_scat_source
C C 0.0033 0.0016 'International Tables Vol C Tables 4.2.6.8 and 6.1.1.4'
H H 0.0000 0.0000 'International Tables Vol C Tables 4.2.6.8 and 6.1.1.4'
Au Au -2.0133 8.8022 'International Tables Vol C Tables 4.2.6.8 and 6.1.1.4'
Cl Cl 0.1484 0.1585 'International Tables Vol C Tables 4.2.6.8 and 6.1.1.4'
N N 0.0061 0.0033 'International Tables Vol C Tables 4.2.6.8 and 6.1.1.4'
O O 0.0106 0.0060 'International Tables Vol C Tables 4.2.6.8 and 6.1.1.4'

loop_
_geom_angle_atom_site_label_1
_geom_angle_atom_site_label_2
_geom_angle_atom_site_label_3
_geom_angle
N2 Au1 N1 83.8(2)
N2 Au1 Cl1 175.12(15)
N1 Au1 Cl1 91.30(16)
N2 Au1 Cl2 91.34(15)
N1 Au1 Cl2 175.10(16)
Cl1 Au1 Cl2 93.54(7)
C1 N1 Au1 110.3(4)
C1 N1 H1A 109.6
Au1 N1 H1A 109.6
C1 N1 H1B 109.6
Au1 N1 H1B 109.6
H1A N1 H1B 108.1
C2 N2 Au1 108.5(4)
C2 N2 H2A 110.0
Au1 N2 H2A 110.0
C2 N2 H2B 110.0
Au1 N2 H2B 110.0
H2A N2 H2B 108.4
N1 C1 C3 113.0(5)
N1 C1 C2 104.2(5)
C3 C1 C2 116.2(5)
N1 C1 H1 107.7
C3 C1 H1 107.7
C2 C1 H1 107.7
N2 C2 C13 112.1(5)
N2 C2 C1 107.7(4)
C13 C2 C1 117.4(5)
N2 C2 H2 106.3
C13 C2 H2 106.3
C1 C2 H2 106.3
C4 C3 C11 118.9(6)
C4 C3 C1 121.1(6)
C11 C3 C1 120.1(5)
C3 C4 C5 121.4(6)
C3 C4 H4 119.3
C5 C4 H4 119.3
C6 C5 C4 120.7(6)
C6 C5 H5 119.7
C4 C5 H5 119.7
C5 C6 C12 120.3(6)
C5 C6 H6 119.8
C12 C6 H6 119.8
C8 C7 C12 122.0(7)
C8 C7 H7 119.0
C12 C7 H7 119.0
C7 C8 C9 120.2(7)
C7 C8 H8 119.9
C9 C8 H8 119.9
C10 C9 C8 120.1(7)
C10 C9 H9 120.0
C8 C9 H9 120.0
C9 C10 C11 121.9(7)
C9 C10 H10 119.1
C11 C10 H10 119.1
C3 C11 C10 123.9(6)
C3 C11 C12 119.5(5)
C10 C11 C12 116.6(6)
C7 C12 C6 121.5(6)
C7 C12 C11 119.3(6)
C6 C12 C11 119.2(6)
C14 C13 C21 118.8(6)
C14 C13 C2 122.2(5)
C21 C13 C2 119.0(6)
C13 C14 C15 122.9(6)
C13 C14 H14 118.6
C15 C14 H14 118.6
C16 C15 C14 119.0(8)
C16 C15 H15 120.5
C14 C15 H15 120.5
C15 C16 C22 120.9(7)
C15 C16 H16 119.5
C22 C16 H16 119.5
C18 C17 C22 120.8(9)
C18 C17 H17 119.6
C22 C17 H17 119.6
C19 C18 C17 119.7(8)
C19 C18 H18 120.1
C17 C18 H18 120.1
C18 C19 C20 122.1(10)
C18 C19 H19 119.0
C20 C19 H19 119.0
C19 C20 C21 120.0(8)
C19 C20 H20 120.0
C21 C20 H20 120.0
C20 C21 C22 119.3(6)
C20 C21 C13 123.1(6)
C22 C21 C13 117.6(7)
C16 C22 C17 121.0(8)
C16 C22 C21 120.8(7)
C17 C22 C21 118.1(8)
H1WA O1W H1WB 110(4)
H2WA O2W H2WB 107(3)

loop_
_geom_bond_atom_site_label_1
_geom_bond_atom_site_label_2
_geom_bond_distance
Au1 N2 2.029(5)
Au1 N1 2.033(5)
Au1 Cl1 2.2721(18)
Au1 Cl2 2.2739(16)
N1 C1 1.501(8)
N1 H1A 0.9000
N1 H1B 0.9000
N2 C2 1.497(7)
N2 H2A 0.9000
N2 H2B 0.9000
C1 C3 1.521(8)
C1 C2 1.547(9)
C1 H1 0.9900
C2 C13 1.506(9)
C2 H2 0.9900
C3 C4 1.390(8)
C3 C11 1.425(9)
C4 C5 1.409(9)
C4 H4 0.9400
C5 C6 1.367(10)
C5 H5 0.9400
C6 C12 1.420(9)
C6 H6 0.9400
C7 C8 1.335(11)
C7 C12 1.417(10)
C7 H7 0.9400
C8 C9 1.411(12)
C8 H8 0.9400
C9 C10 1.370(10)
C9 H9 0.9400
C10 C11 1.426(8)
C10 H10 0.9400
C11 C12 1.436(9)
C13 C14 1.378(10)
C13 C21 1.442(8)
C14 C15 1.400(10)
C14 H14 0.9400
C15 C16 1.379(12)
C15 H15 0.9400
C16 C22 1.389(13)
C16 H16 0.9400
C17 C18 1.409(17)
C17 C22 1.416(11)
C17 H17 0.9400
C18 C19 1.366(16)
C18 H18 0.9400
C19 C20 1.382(10)
C19 H19 0.9400
C20 C21 1.418(11)
C20 H20 0.9400
C21 C22 1.438(10)
O1W H1WA 0.83(2)
O1W H1WB 0.83(2)
O2W H2WA 0.84(2)
O2W H2WB 0.84(2)

loop_
_geom_hbond_atom_site_label_D
_geom_hbond_atom_site_label_H
_geom_hbond_atom_site_label_A
_geom_hbond_distance_DH
_geom_hbond_distance_HA
_geom_hbond_distance_DA
_geom_hbond_angle_DHA
_geom_hbond_site_symmetry_A
N1 H1A Cl3 0.90 2.28 3.134(5) 158 2_656
N1 H1B O2W 0.90 1.86 2.749(8) 170 1_655
N2 H2A O1W 0.90 1.97 2.842(8) 163 2_666
N2 H2B Cl3 0.90 2.50 3.175(6) 132 .
O1W H1WA Cl3 0.83(2) 2.32(3) 3.131(5) 167(9) .
O1W H1WB Cl1 0.83(2) 2.78(6) 3.451(6) 139(7) 1_455
O2W H2WA Cl3 0.84(2) 2.40(5) 3.193(7) 160(11) .
O2W H2WB Cl2 0.84(2) 3.27(9) 3.921(8) 136(10) 2_666
C2 H2 Cl3 0.99 2.79 3.412(6) 122 .
C2 H2 Cl3 0.99 2.96 3.735(7) 136 2_656

loop_
_geom_torsion_atom_site_label_1
_geom_torsion_atom_site_label_2
_geom_torsion_atom_site_label_3
_geom_torsion_atom_site_label_4
_geom_torsion
Au1 N1 C1 C3 -85.6(5)
Au1 N1 C1 C2 41.4(5)
Au1 N2 C2 C13 173.1(4)
Au1 N2 C2 C1 42.5(5)
N1 C1 C2 N2 -54.7(6)
C3 C1 C2 N2 70.4(6)
N1 C1 C2 C13 177.8(5)
C3 C1 C2 C13 -57.2(7)
N1 C1 C3 C4 26.3(8)
C2 C1 C3 C4 -94.1(7)
N1 C1 C3 C11 -153.0(5)
C2 C1 C3 C11 86.6(7)
C11 C3 C4 C5 -2.4(9)
C1 C3 C4 C5 178.3(6)
C3 C4 C5 C6 1.2(10)
C4 C5 C6 C12 0.8(11)
C12 C7 C8 C9 0.8(13)
C7 C8 C9 C10 -0.2(12)
C8 C9 C10 C11 -0.3(11)
C4 C3 C11 C10 -177.4(6)
C1 C3 C11 C10 1.9(9)
C4 C3 C11 C12 1.8(9)
C1 C3 C11 C12 -178.9(5)
C9 C10 C11 C3 179.4(6)
C9 C10 C11 C12 0.2(9)
C8 C7 C12 C6 -179.8(8)
C8 C7 C12 C11 -1.0(12)
C5 C6 C12 C7 177.5(7)
C5 C6 C12 C11 -1.4(10)
C3 C11 C12 C7 -178.8(6)
C10 C11 C12 C7 0.5(9)
C3 C11 C12 C6 0.1(9)
C10 C11 C12 C6 179.4(6)
N2 C2 C13 C14 -28.9(8)
C1 C2 C13 C14 96.6(7)
N2 C2 C13 C21 149.0(5)
C1 C2 C13 C21 -85.6(7)
C21 C13 C14 C15 -1.1(10)
C2 C13 C14 C15 176.7(6)
C13 C14 C15 C16 1.8(11)
C14 C15 C16 C22 -0.7(12)
C22 C17 C18 C19 -2.9(17)
C17 C18 C19 C20 1.6(18)
C18 C19 C20 C21 -1.1(15)
C19 C20 C21 C22 1.7(11)
C19 C20 C21 C13 178.7(8)
C14 C13 C21 C20 -177.6(7)
C2 C13 C21 C20 4.5(10)
C14 C13 C21 C22 -0.6(9)
C2 C13 C21 C22 -178.5(6)
C15 C16 C22 C17 -179.3(8)
C15 C16 C22 C21 -1.0(12)
C18 C17 C22 C16 -178.2(10)
C18 C17 C22 C21 3.5(14)
C20 C21 C22 C16 178.8(7)
C13 C21 C22 C16 1.6(10)
C20 C21 C22 C17 -2.9(11)
C13 C21 C22 C17 180.0(7)
